data_4102597
loop_
_publ_author_name
'Jeanne Leblond'
'Hui Gao'
'Anne Petitjean'
'Jean-Christophe Leroux'

_publ_contact_author_address
;
Laboratoire de Jean-Christophe Leroux 
Facult\'e  de pharmacie 
CP 6128, Succ. Centre-ville
Montr\'eal, Qu\'e bec
H3C 3J7, CANADA 
;
_publ_contact_author_email jean-christophe.leroux@umontreal.ca
_publ_contact_author_fax '+1 514 343 6871'
_publ_contact_author_name 'Dr Jean-Christophe Leroux'
_publ_contact_author_phone '+1 514 343 6455'
_publ_section_title
;
 pH-Responsive Molecular Tweezers
;
_journal_name_full 'Journal of the American Chemical Society'
_journal_page_first 8544
_journal_page_last 8545
_journal_paper_doi 10.1021/ja103153t
_journal_volume 132
_journal_year 2010
_chemical_compound_source 'Synthesized by the authors. See text'
_chemical_formula_moiety 'C39 H29 N O2'
_chemical_formula_sum 'C39 H29 N O2'
_chemical_formula_weight 543.63
_chemical_name_systematic
; 
 ? 
;
_space_group_IT_number 15
_symmetry_cell_setting monoclinic
_symmetry_space_group_name_Hall '-C 2yc'
_symmetry_space_group_name_H-M 'C 1 2/c 1'
_atom_sites_solution_hydrogens geom
_atom_sites_solution_primary direct
_atom_sites_solution_secondary difmap
_audit_creation_method SHELXL-97
_cell_angle_alpha 90.00
_cell_angle_beta 101.635(5)
_cell_angle_gamma 90.00
_cell_formula_units_Z 8
_cell_length_a 22.375(2)
_cell_length_b 8.3133(10)
_cell_length_c 30.838(3)
_cell_measurement_reflns_used 7962
_cell_measurement_temperature 150(2)
_cell_measurement_theta_max 67.03
_cell_measurement_theta_min 2.93
_cell_volume 5618.3(10)
_computing_cell_refinement 'APEX II (Bruker, 2006)'
_computing_data_collection 'APEX II (Bruker, 2006)'
_computing_data_reduction 'SAINT (Bruker, 2004)'
_computing_molecular_graphics 'SHELXTL (Sheldrick, 2008)'
_computing_publication_material 'UdMX (local program)'
_computing_structure_refinement 'SHELXL (Sheldrick, 2008)'
_computing_structure_solution 'SHELXS (Sheldrick, 2008)'
_diffrn_ambient_temperature 150(2)
_diffrn_detector_area_resol_mean 8.2
_diffrn_measured_fraction_theta_full 0.977
_diffrn_measured_fraction_theta_max 0.977
_diffrn_measurement_device_type 'Bruker Microstar'
_diffrn_measurement_method \w
_diffrn_radiation_monochromator 'Helios optics'
_diffrn_radiation_source 'Rotating Anode'
_diffrn_radiation_type CuK\a
_diffrn_radiation_wavelength 1.54178
_diffrn_reflns_av_R_equivalents 0.050
_diffrn_reflns_av_sigmaI/netI 0.0427
_diffrn_reflns_limit_h_max 26
_diffrn_reflns_limit_h_min -26
_diffrn_reflns_limit_k_max 9
_diffrn_reflns_limit_k_min -9
_diffrn_reflns_limit_l_max 36
_diffrn_reflns_limit_l_min -36
_diffrn_reflns_number 41952
_diffrn_reflns_theta_full 68.30
_diffrn_reflns_theta_max 68.30
_diffrn_reflns_theta_min 2.93
_diffrn_standards_decay_% 0.00
_diffrn_standards_number 5
_exptl_absorpt_coefficient_mu 0.613
_exptl_absorpt_correction_T_max 0.9878
_exptl_absorpt_correction_T_min 0.7086
_exptl_absorpt_correction_type multi-scan
_exptl_absorpt_process_details 'Sadabs (Sheldrick,2004)'
_exptl_crystal_colour Colorless
_exptl_crystal_density_diffrn 1.285
_exptl_crystal_density_method 'not measured'
_exptl_crystal_description needle-like
_exptl_crystal_F_000 2288
_exptl_crystal_size_max 0.13
_exptl_crystal_size_mid 0.05
_exptl_crystal_size_min 0.02
_refine_diff_density_max 0.340
_refine_diff_density_min -0.197
_refine_diff_density_rms 0.045
_refine_ls_extinction_method none
_refine_ls_goodness_of_fit_ref 1.087
_refine_ls_hydrogen_treatment constr
_refine_ls_matrix_type full
_refine_ls_number_parameters 381
_refine_ls_number_reflns 5038
_refine_ls_number_restraints 0
_refine_ls_restrained_S_all 1.087
_refine_ls_R_factor_all 0.0784
_refine_ls_R_factor_gt 0.0539
_refine_ls_shift/su_max 0.001
_refine_ls_shift/su_mean 0.000
_refine_ls_structure_factor_coef Fsqd
_refine_ls_weighting_details 'calc w=1/[\s^2^(Fo^2^)+(0.0391P)^2^+8.4899P] where P=(Fo^2^+2Fc^2^)/3'
_refine_ls_weighting_scheme calc
_refine_ls_wR_factor_gt 0.1180
_refine_ls_wR_factor_ref 0.1302
_reflns_number_gt 3779
_reflns_number_total 5038
_reflns_threshold_expression I>2\s(I)
_cod_data_source_file ja103153t_si_001.cif
_cod_data_source_block lerux1
_cod_depositor_comments
;
The following automatic conversions were performed:

'_geom_bond_publ_flag' value 'Y' changed to 'y' according to the
built-in table from CIF Core dictionary named 'cif_core.dic' version
2.4.1 from 2010-06-29 (48 times).

'_geom_angle_publ_flag' value 'Y'
changed to 'y' according to the built-in table from CIF Core
dictionary named 'cif_core.dic' version 2.4.1 from 2010-06-29 (68
times).

'_geom_torsion_publ_flag' value 'Y' changed to 'y' according
to the built-in table from CIF Core dictionary named 'cif_core.dic'
version 2.4.1 from 2010-06-29 (98 times).

Automatic conversion script
Id: cif_fix_values 1715 2011-07-08 13:25:40Z adriana 
;
_cod_original_cell_volume 5618.4(11)
_cod_database_code 4102597

loop_
_symmetry_equiv_pos_as_xyz
'x, y, z'
'-x, y, -z+1/2'
'x+1/2, y+1/2, z'
'-x+1/2, y+1/2, -z+1/2'
'-x, -y, -z'
'x, -y, z-1/2'
'-x+1/2, -y+1/2, -z'
'x+1/2, -y+1/2, z-1/2'

loop_
_atom_site_label
_atom_site_type_symbol
_atom_site_fract_x
_atom_site_fract_y
_atom_site_fract_z
_atom_site_U_iso_or_equiv
_atom_site_adp_type
_atom_site_occupancy
_atom_site_symmetry_multiplicity
_atom_site_calc_flag
_atom_site_refinement_flags
O1 O 1.00440(7) -0.6192(2) 0.18577(6) 0.0432(4) Uani 1 1 d .
O2 O 1.18283(7) 0.0989(2) 0.11731(5) 0.0375(4) Uani 1 1 d .
N1 N 1.03942(8) -0.1644(2) 0.14299(6) 0.0305(4) Uani 1 1 d .
C1 C 1.04157(9) -0.3059(3) 0.16439(7) 0.0307(5) Uani 1 1 d .
C2 C 1.09195(10) -0.4080(3) 0.16809(8) 0.0354(6) Uani 1 1 d .
H2 H 1.0935 -0.5069 0.1837 0.042 Uiso 1 1 calc R
C3 C 1.13942(10) -0.3612(3) 0.14845(8) 0.0375(6) Uani 1 1 d .
H3 H 1.1740 -0.4292 0.1503 0.045 Uiso 1 1 calc R
C4 C 1.13711(10) -0.2175(3) 0.12636(8) 0.0349(6) Uani 1 1 d .
H4 H 1.1696 -0.1855 0.1127 0.042 Uiso 1 1 calc R
C5 C 1.08624(10) -0.1193(3) 0.12438(7) 0.0316(5) Uani 1 1 d .
C6 C 0.98704(9) -0.3395(3) 0.18387(7) 0.0303(5) Uani 1 1 d .
C7 C 0.96865(10) -0.4944(3) 0.19394(8) 0.0329(5) Uani 1 1 d .
C8 C 0.91602(10) -0.5144(3) 0.21048(8) 0.0364(6) Uani 1 1 d .
H8 H 0.9041 -0.6194 0.2174 0.044 Uiso 1 1 calc R
C9 C 0.88078(10) -0.3849(3) 0.21703(8) 0.0371(6) Uani 1 1 d .
H9 H 0.8448 -0.4018 0.2283 0.045 Uiso 1 1 calc R
C10 C 0.89702(10) -0.2296(3) 0.20743(8) 0.0345(6) Uani 1 1 d .
C11 C 0.95045(10) -0.2109(3) 0.19131(8) 0.0336(5) Uani 1 1 d .
H11 H 0.9625 -0.1052 0.1851 0.040 Uiso 1 1 calc R
C12 C 0.98029(14) -0.7773(3) 0.18441(11) 0.0529(7) Uani 1 1 d .
H12A H 0.9722 -0.8055 0.2136 0.079 Uiso 1 1 calc R
H12B H 1.0098 -0.8533 0.1764 0.079 Uiso 1 1 calc R
H12C H 0.9422 -0.7824 0.1623 0.079 Uiso 1 1 calc R
C13 C 1.07774(10) 0.0351(3) 0.10003(7) 0.0325(5) Uani 1 1 d .
C14 C 1.12498(10) 0.1419(3) 0.09624(7) 0.0341(6) Uani 1 1 d .
C15 C 1.11200(11) 0.2828(3) 0.07227(8) 0.0390(6) Uani 1 1 d .
H15 H 1.1441 0.3552 0.0700 0.047 Uiso 1 1 calc R
C16 C 1.05269(11) 0.3191(3) 0.05167(8) 0.0410(6) Uani 1 1 d .
H16 H 1.0447 0.4155 0.0349 0.049 Uiso 1 1 calc R
C17 C 1.00478(10) 0.2179(3) 0.05499(8) 0.0353(6) Uani 1 1 d .
C18 C 1.01843(10) 0.0773(3) 0.07935(7) 0.0345(6) Uani 1 1 d .
H18 H 0.9860 0.0067 0.0820 0.041 Uiso 1 1 calc R
C19 C 1.23063(11) 0.2115(4) 0.11677(10) 0.0513(7) Uani 1 1 d .
H19A H 1.2345 0.2313 0.0861 0.077 Uiso 1 1 calc R
H19B H 1.2691 0.1681 0.1336 0.077 Uiso 1 1 calc R
H19C H 1.2212 0.3128 0.1302 0.077 Uiso 1 1 calc R
C20 C 0.86034(10) -0.0875(3) 0.21579(8) 0.0352(6) Uani 1 1 d .
C21 C 0.84801(11) -0.0602(3) 0.25688(8) 0.0400(6) Uani 1 1 d .
H21 H 0.8617 -0.1368 0.2796 0.048 Uiso 1 1 calc R
C22 C 0.81627(11) 0.0749(3) 0.26713(9) 0.0429(6) Uani 1 1 d .
H22 H 0.8084 0.0883 0.2961 0.051 Uiso 1 1 calc R
C23 C 0.79659(11) 0.1880(3) 0.23501(9) 0.0428(6) Uani 1 1 d .
H23 H 0.7758 0.2812 0.2419 0.051 Uiso 1 1 calc R
C24 C 0.80723(9) 0.1661(3) 0.19164(8) 0.0320(5) Uani 1 1 d .
C25 C 0.78949(10) 0.2831(3) 0.15828(8) 0.0406(6) Uani 1 1 d .
H25 H 0.7694 0.3778 0.1651 0.049 Uiso 1 1 calc R
C26 C 0.80028(11) 0.2639(4) 0.11693(9) 0.0449(7) Uani 1 1 d .
H26 H 0.7893 0.3462 0.0954 0.054 Uiso 1 1 calc R
C27 C 0.82765(10) 0.1221(3) 0.10617(8) 0.0400(6) Uani 1 1 d .
H27 H 0.8333 0.1068 0.0767 0.048 Uiso 1 1 calc R
C28 C 0.84627(10) 0.0057(3) 0.13691(8) 0.0349(6) Uani 1 1 d .
H28 H 0.8647 -0.0895 0.1287 0.042 Uiso 1 1 calc R
C29 C 0.83832(9) 0.0256(3) 0.18148(8) 0.0340(6) Uani 1 1 d .
C30 C 0.94028(10) 0.2500(3) 0.03223(7) 0.0344(6) Uani 1 1 d .
C31 C 0.90937(11) 0.1320(3) 0.00649(8) 0.0387(6) Uani 1 1 d .
H31 H 0.9290 0.0321 0.0039 0.046 Uiso 1 1 calc R
C32 C 0.84857(11) 0.1552(4) -0.01652(8) 0.0457(7) Uani 1 1 d .
H32 H 0.8274 0.0709 -0.0340 0.055 Uiso 1 1 calc R
C33 C 0.82035(11) 0.2997(4) -0.01341(8) 0.0405(6) Uani 1 1 d .
H33 H 0.7800 0.3167 -0.0295 0.049 Uiso 1 1 calc R
C34 C 0.85096(10) 0.4231(3) 0.01352(7) 0.0362(6) Uani 1 1 d .
C35 C 0.82215(11) 0.5733(3) 0.01767(8) 0.0431(6) Uani 1 1 d .
H35 H 0.7819 0.5912 0.0014 0.052 Uiso 1 1 calc R
C36 C 0.85066(12) 0.6915(4) 0.04425(9) 0.0477(7) Uani 1 1 d .
H36 H 0.8310 0.7918 0.0461 0.057 Uiso 1 1 calc R
C37 C 0.90928(12) 0.6642(4) 0.06892(9) 0.0442(6) Uani 1 1 d .
H37 H 0.9288 0.7462 0.0881 0.053 Uiso 1 1 calc R
C38 C 0.93909(11) 0.5236(3) 0.06613(8) 0.0382(6) Uani 1 1 d .
H38 H 0.9788 0.5083 0.0835 0.046 Uiso 1 1 calc R
C39 C 0.91128(10) 0.3988(3) 0.03735(7) 0.0347(6) Uani 1 1 d .

loop_
_atom_site_aniso_label
_atom_site_aniso_U_11
_atom_site_aniso_U_22
_atom_site_aniso_U_33
_atom_site_aniso_U_23
_atom_site_aniso_U_13
_atom_site_aniso_U_12
O1 0.0372(9) 0.0230(10) 0.0694(12) -0.0018(9) 0.0105(8) -0.0003(7)
O2 0.0290(8) 0.0374(10) 0.0457(10) 0.0044(8) 0.0068(7) -0.0030(7)
N1 0.0259(9) 0.0302(12) 0.0346(10) 0.0006(9) 0.0043(8) 0.0002(8)
C1 0.0275(11) 0.0286(14) 0.0340(12) -0.0028(11) 0.0015(9) -0.0007(9)
C2 0.0303(11) 0.0276(14) 0.0467(14) 0.0003(11) 0.0041(10) 0.0006(10)
C3 0.0306(12) 0.0343(15) 0.0466(14) -0.0039(12) 0.0057(10) 0.0057(10)
C4 0.0293(11) 0.0391(16) 0.0372(13) -0.0029(12) 0.0086(10) 0.0003(10)
C5 0.0277(11) 0.0341(14) 0.0322(12) -0.0020(11) 0.0044(9) 0.0011(10)
C6 0.0255(10) 0.0269(13) 0.0366(12) -0.0001(10) 0.0016(9) -0.0007(9)
C7 0.0297(11) 0.0263(14) 0.0397(13) -0.0003(11) -0.0006(10) 0.0002(10)
C8 0.0332(12) 0.0298(14) 0.0449(14) 0.0048(12) 0.0048(10) -0.0050(10)
C9 0.0290(11) 0.0375(16) 0.0451(14) 0.0001(12) 0.0080(10) -0.0049(10)
C10 0.0275(11) 0.0349(15) 0.0400(13) 0.0016(11) 0.0046(10) 0.0015(10)
C11 0.0296(11) 0.0263(14) 0.0435(13) 0.0030(11) 0.0042(10) -0.0007(10)
C12 0.0606(17) 0.0264(16) 0.074(2) -0.0044(14) 0.0201(15) -0.0051(13)
C13 0.0299(11) 0.0380(15) 0.0308(11) 0.0008(11) 0.0089(9) 0.0035(10)
C14 0.0298(11) 0.0404(16) 0.0334(12) 0.0019(11) 0.0098(9) 0.0031(10)
C15 0.0365(13) 0.0413(16) 0.0418(14) 0.0069(12) 0.0143(11) -0.0002(11)
C16 0.0399(13) 0.0435(17) 0.0409(14) 0.0074(12) 0.0113(11) 0.0055(12)
C17 0.0340(12) 0.0403(16) 0.0330(12) 0.0019(11) 0.0097(10) 0.0036(11)
C18 0.0309(11) 0.0385(15) 0.0351(12) 0.0032(11) 0.0090(9) 0.0021(10)
C19 0.0314(13) 0.0495(18) 0.0717(19) 0.0081(15) 0.0074(12) -0.0074(12)
C20 0.0272(11) 0.0366(15) 0.0415(13) 0.0032(12) 0.0067(10) -0.0011(10)
C21 0.0378(13) 0.0446(17) 0.0387(13) 0.0059(12) 0.0107(10) 0.0009(11)
C22 0.0434(14) 0.0468(17) 0.0409(14) 0.0036(13) 0.0144(11) 0.0064(12)
C23 0.0365(13) 0.0431(17) 0.0503(15) -0.0040(13) 0.0126(11) 0.0033(12)
C24 0.0244(10) 0.0334(14) 0.0376(13) 0.0011(11) 0.0045(9) 0.0015(10)
C25 0.0314(12) 0.0406(16) 0.0470(15) 0.0041(13) 0.0013(11) 0.0039(11)
C26 0.0396(13) 0.0501(18) 0.0411(14) 0.0053(13) -0.0015(11) 0.0024(12)
C27 0.0357(12) 0.0466(17) 0.0352(13) 0.0011(12) 0.0015(10) 0.0038(11)
C28 0.0266(11) 0.0408(15) 0.0366(13) 0.0006(12) 0.0050(9) 0.0013(10)
C29 0.0230(10) 0.0381(15) 0.0395(13) 0.0022(11) 0.0030(9) -0.0042(10)
C30 0.0352(12) 0.0411(16) 0.0278(12) 0.0011(11) 0.0085(10) -0.0004(11)
C31 0.0420(13) 0.0417(16) 0.0340(13) -0.0029(12) 0.0114(10) 0.0044(12)
C32 0.0428(14) 0.061(2) 0.0335(13) -0.0080(13) 0.0067(11) -0.0038(13)
C33 0.0309(12) 0.0592(19) 0.0301(12) -0.0011(12) 0.0025(10) 0.0034(12)
C34 0.0313(11) 0.0508(17) 0.0267(11) 0.0023(11) 0.0065(9) 0.0005(11)
C35 0.0373(13) 0.0529(18) 0.0393(14) 0.0048(13) 0.0082(11) 0.0080(12)
C36 0.0461(15) 0.0457(18) 0.0511(16) 0.0024(14) 0.0097(12) 0.0098(13)
C37 0.0438(14) 0.0443(17) 0.0436(14) -0.0015(13) 0.0067(11) 0.0025(12)
C38 0.0369(13) 0.0419(16) 0.0346(13) 0.0014(12) 0.0042(10) 0.0005(11)
C39 0.0323(12) 0.0445(16) 0.0274(11) 0.0056(11) 0.0064(9) 0.0020(11)

loop_
_atom_type_symbol
_atom_type_description
_atom_type_scat_dispersion_real
_atom_type_scat_dispersion_imag
_atom_type_scat_source
C C 0.0181 0.0091 'International Tables Vol C Tables 4.2.6.8 and 6.1.1.4'
H H 0.0000 0.0000 'International Tables Vol C Tables 4.2.6.8 and 6.1.1.4'
N N 0.0311 0.0180 'International Tables Vol C Tables 4.2.6.8 and 6.1.1.4'
O O 0.0492 0.0322 'International Tables Vol C Tables 4.2.6.8 and 6.1.1.4'

loop_
_geom_angle_atom_site_label_1
_geom_angle_atom_site_label_2
_geom_angle_atom_site_label_3
_geom_angle
_geom_angle_publ_flag
C7 O1 C12 118.47(19) y
C14 O2 C19 117.5(2) y
C1 N1 C5 119.95(19) y
N1 C1 C2 121.3(2) y
N1 C1 C6 114.25(19) y
C2 C1 C6 124.4(2) y
C3 C2 C1 118.2(2) y
C3 C2 H2 120.9 ?
C1 C2 H2 120.9 ?
C4 C3 C2 120.5(2) y
C4 C3 H3 119.7 ?
C2 C3 H3 119.7 ?
C3 C4 C5 118.8(2) y
C3 C4 H4 120.6 ?
C5 C4 H4 120.6 ?
N1 C5 C4 121.2(2) y
N1 C5 C13 115.25(19) y
C4 C5 C13 123.4(2) y
C11 C6 C7 117.3(2) y
C11 C6 C1 118.6(2) y
C7 C6 C1 124.1(2) y
O1 C7 C8 123.4(2) y
O1 C7 C6 116.6(2) y
C8 C7 C6 120.0(2) y
C9 C8 C7 121.1(2) y
C9 C8 H8 119.5 ?
C7 C8 H8 119.5 ?
C8 C9 C10 121.0(2) y
C8 C9 H9 119.5 ?
C10 C9 H9 119.5 ?
C9 C10 C11 117.4(2) y
C9 C10 C20 121.5(2) y
C11 C10 C20 121.0(2) y
C10 C11 C6 123.2(2) y
C10 C11 H11 118.4 ?
C6 C11 H11 118.4 ?
O1 C12 H12A 109.5 ?
O1 C12 H12B 109.5 ?
H12A C12 H12B 109.5 ?
O1 C12 H12C 109.5 ?
H12A C12 H12C 109.5 ?
H12B C12 H12C 109.5 ?
C18 C13 C14 117.7(2) y
C18 C13 C5 117.6(2) y
C14 C13 C5 124.7(2) y
O2 C14 C15 123.3(2) y
O2 C14 C13 116.7(2) y
C15 C14 C13 120.0(2) y
C16 C15 C14 120.5(2) y
C16 C15 H15 119.7 ?
C14 C15 H15 119.7 ?
C17 C16 C15 121.3(2) y
C17 C16 H16 119.4 ?
C15 C16 H16 119.4 ?
C16 C17 C18 117.6(2) y
C16 C17 C30 123.1(2) y
C18 C17 C30 119.3(2) y
C17 C18 C13 122.9(2) y
C17 C18 H18 118.5 ?
C13 C18 H18 118.5 ?
O2 C19 H19A 109.5 ?
O2 C19 H19B 109.5 ?
H19A C19 H19B 109.5 ?
O2 C19 H19C 109.5 ?
H19A C19 H19C 109.5 ?
H19B C19 H19C 109.5 ?
C21 C20 C29 118.2(2) y
C21 C20 C10 120.8(2) y
C29 C20 C10 120.9(2) y
C20 C21 C22 123.3(2) y
C20 C21 H21 118.4 ?
C22 C21 H21 118.4 ?
C23 C22 C21 119.4(2) y
C23 C22 H22 120.3 ?
C21 C22 H22 120.3 ?
C22 C23 C24 120.2(2) y
C22 C23 H23 119.9 ?
C24 C23 H23 119.9 ?
C25 C24 C23 121.5(2) y
C25 C24 C29 118.8(2) y
C23 C24 C29 119.7(2) y
C26 C25 C24 121.8(2) y
C26 C25 H25 119.1 ?
C24 C25 H25 119.1 ?
C25 C26 C27 119.5(3) y
C25 C26 H26 120.3 ?
C27 C26 H26 120.3 ?
C28 C27 C26 121.4(2) y
C28 C27 H27 119.3 ?
C26 C27 H27 119.3 ?
C27 C28 C29 120.5(2) y
C27 C28 H28 119.8 ?
C29 C28 H28 119.8 ?
C24 C29 C20 119.2(2) y
C24 C29 C28 117.8(2) y
C20 C29 C28 123.0(2) y
C31 C30 C39 120.2(2) y
C31 C30 C17 118.3(2) y
C39 C30 C17 121.5(2) y
C30 C31 C32 121.3(2) y
C30 C31 H31 119.4 ?
C32 C31 H31 119.4 ?
C33 C32 C31 119.6(2) y
C33 C32 H32 120.2 ?
C31 C32 H32 120.2 ?
C32 C33 C34 120.3(2) y
C32 C33 H33 119.9 ?
C34 C33 H33 119.9 ?
C33 C34 C39 120.1(2) y
C33 C34 C35 121.2(2) y
C39 C34 C35 118.7(2) y
C36 C35 C34 121.6(2) y
C36 C35 H35 119.2 ?
C34 C35 H35 119.2 ?
C35 C36 C37 119.3(3) y
C35 C36 H36 120.4 ?
C37 C36 H36 120.4 ?
C38 C37 C36 121.7(3) y
C38 C37 H37 119.2 ?
C36 C37 H37 119.2 ?
C37 C38 C39 120.6(2) y
C37 C38 H38 119.7 ?
C39 C38 H38 119.7 ?
C34 C39 C30 118.4(2) y
C34 C39 C38 118.1(2) y
C30 C39 C38 123.5(2) y

loop_
_geom_bond_atom_site_label_1
_geom_bond_atom_site_label_2
_geom_bond_distance
_geom_bond_publ_flag
O1 C7 1.365(3) y
O1 C12 1.418(3) y
O2 C14 1.373(3) y
O2 C19 1.424(3) y
N1 C1 1.345(3) y
N1 C5 1.345(3) y
C1 C2 1.398(3) y
C1 C6 1.491(3) y
C2 C3 1.380(3) y
C2 H2 0.95 ?
C3 C4 1.371(4) y
C3 H3 0.95 ?
C4 C5 1.392(3) y
C4 H4 0.95 ?
C5 C13 1.480(3) y
C6 C11 1.394(3) y
C6 C7 1.405(3) y
C7 C8 1.385(3) y
C8 C9 1.373(3) y
C8 H8 0.95 ?
C9 C10 1.389(4) y
C9 H9 0.95 ?
C10 C11 1.393(3) y
C10 C20 1.491(3) y
C11 H11 0.95 ?
C12 H12a 0.98 ?
C12 H12b 0.98 ?
C12 H12c 0.98 ?
C13 C18 1.396(3) y
C13 C14 1.403(3) y
C14 C15 1.385(3) y
C15 C16 1.384(3) y
C15 H15 0.95 ?
C16 C17 1.383(3) y
C16 H16 0.95 ?
C17 C18 1.390(3) y
C17 C30 1.496(3) y
C18 H18 0.95 ?
C19 H19a 0.98 ?
C19 H19b 0.98 ?
C19 H19c 0.98 ?
C20 C21 1.369(3) y
C20 C29 1.427(3) y
C21 C22 1.399(4) y
C21 H21 0.95 ?
C22 C23 1.372(4) y
C22 H22 0.95 ?
C23 C24 1.417(3) y
C23 H23 0.95 ?
C24 C25 1.413(3) y
C24 C29 1.426(3) y
C25 C26 1.354(4) y
C25 H25 0.95 ?
C26 C27 1.399(4) y
C26 H26 0.95 ?
C27 C28 1.360(3) y
C27 H27 0.95 ?
C28 C29 1.431(3) y
C28 H28 0.95 ?
C30 C31 1.360(3) y
C30 C39 1.420(4) y
C31 C32 1.415(3) y
C31 H31 0.95 ?
C32 C33 1.369(4) y
C32 H32 0.95 ?
C33 C34 1.408(4) y
C33 H33 0.95 ?
C34 C39 1.415(3) y
C34 C35 1.423(4) y
C35 C36 1.353(4) y
C35 H35 0.95 ?
C36 C37 1.396(4) y
C36 H36 0.95 ?
C37 C38 1.357(4) y
C37 H37 0.95 ?
C38 C39 1.425(4) y
C38 H38 0.95 ?

loop_
_geom_torsion_atom_site_label_1
_geom_torsion_atom_site_label_2
_geom_torsion_atom_site_label_3
_geom_torsion_atom_site_label_4
_geom_torsion
_geom_torsion_publ_flag
C5 N1 C1 C2 0.4(3) y
C5 N1 C1 C6 179.26(19) y
N1 C1 C2 C3 -1.1(3) y
C6 C1 C2 C3 -179.8(2) y
C1 C2 C3 C4 0.6(4) y
C2 C3 C4 C5 0.4(4) y
C1 N1 C5 C4 0.7(3) y
C1 N1 C5 C13 177.41(19) y
C3 C4 C5 N1 -1.1(3) y
C3 C4 C5 C13 -177.5(2) y
N1 C1 C6 C11 -20.4(3) y
C2 C1 C6 C11 158.4(2) y
N1 C1 C6 C7 157.3(2) y
C2 C1 C6 C7 -23.9(4) y
C12 O1 C7 C8 14.8(3) y
C12 O1 C7 C6 -164.0(2) y
C11 C6 C7 O1 178.9(2) y
C1 C6 C7 O1 1.2(3) y
C11 C6 C7 C8 0.1(3) y
C1 C6 C7 C8 -177.6(2) y
O1 C7 C8 C9 -178.3(2) y
C6 C7 C8 C9 0.5(4) y
C7 C8 C9 C10 -0.3(4) y
C8 C9 C10 C11 -0.5(4) y
C8 C9 C10 C20 -177.9(2) y
C9 C10 C11 C6 1.1(4) y
C20 C10 C11 C6 178.6(2) y
C7 C6 C11 C10 -0.9(3) y
C1 C6 C11 C10 177.0(2) y
N1 C5 C13 C18 -31.6(3) y
C4 C5 C13 C18 145.0(2) y
N1 C5 C13 C14 148.4(2) y
C4 C5 C13 C14 -35.0(4) y
C19 O2 C14 C15 4.6(3) y
C19 O2 C14 C13 -175.2(2) y
C18 C13 C14 O2 179.2(2) y
C5 C13 C14 O2 -0.8(3) y
C18 C13 C14 C15 -0.5(3) y
C5 C13 C14 C15 179.4(2) y
O2 C14 C15 C16 179.8(2) y
C13 C14 C15 C16 -0.5(4) y
C14 C15 C16 C17 1.1(4) y
C15 C16 C17 C18 -0.8(4) y
C15 C16 C17 C30 -178.2(2) y
C16 C17 C18 C13 -0.3(4) y
C30 C17 C18 C13 177.3(2) y
C14 C13 C18 C17 0.9(3) y
C5 C13 C18 C17 -179.0(2) y
C9 C10 C20 C21 54.9(3) y
C11 C10 C20 C21 -122.5(3) y
C9 C10 C20 C29 -126.6(3) y
C11 C10 C20 C29 56.1(3) y
C29 C20 C21 C22 -1.6(4) y
C10 C20 C21 C22 177.0(2) y
C20 C21 C22 C23 -0.6(4) y
C21 C22 C23 C24 1.3(4) y
C22 C23 C24 C25 -177.7(2) y
C22 C23 C24 C29 0.2(4) y
C23 C24 C25 C26 179.1(2) y
C29 C24 C25 C26 1.2(3) y
C24 C25 C26 C27 2.4(4) y
C25 C26 C27 C28 -3.0(4) y
C26 C27 C28 C29 -0.1(4) y
C25 C24 C29 C20 175.5(2) y
C23 C24 C29 C20 -2.5(3) y
C25 C24 C29 C28 -4.1(3) y
C23 C24 C29 C28 177.9(2) y
C21 C20 C29 C24 3.1(3) y
C10 C20 C29 C24 -175.5(2) y
C21 C20 C29 C28 -177.3(2) y
C10 C20 C29 C28 4.1(3) y
C27 C28 C29 C24 3.6(3) y
C27 C28 C29 C20 -176.0(2) y
C16 C17 C30 C31 127.3(3) y
C18 C17 C30 C31 -50.1(3) y
C16 C17 C30 C39 -53.2(3) y
C18 C17 C30 C39 129.4(2) y
C39 C30 C31 C32 1.5(4) y
C17 C30 C31 C32 -179.0(2) y
C30 C31 C32 C33 0.9(4) y
C31 C32 C33 C34 -1.8(4) y
C32 C33 C34 C39 0.4(4) y
C32 C33 C34 C35 -179.1(2) y
C33 C34 C35 C36 178.5(2) y
C39 C34 C35 C36 -1.1(4) y
C34 C35 C36 C37 -1.3(4) y
C35 C36 C37 C38 1.6(4) y
C36 C37 C38 C39 0.5(4) y
C33 C34 C39 C30 1.9(3) y
C35 C34 C39 C30 -178.5(2) y
C33 C34 C39 C38 -176.4(2) y
C35 C34 C39 C38 3.1(3) y
C31 C30 C39 C34 -2.9(3) y
C17 C30 C39 C34 177.6(2) y
C31 C30 C39 C38 175.4(2) y
C17 C30 C39 C38 -4.1(3) y
C37 C38 C39 C34 -2.9(3) y
C37 C38 C39 C30 178.8(2) y

loop_
_cod_related_entry_id
_cod_related_entry_database
_cod_related_entry_code
1 ChemSpider 30660117
